data_7044289
loop_
_publ_author_name
'Yu, Qiong'
'Cheng, Guangbin'
'Ju, Xuehai'
'Lu, Chunxu'
'Lin, Qiuhan'
'Yang, Hongwei'

_publ_section_title
;
 An interesting 1,4,2,5-dioxadiazine-furazan system: structural
 modification by incorporating versatile functionalities
;
_journal_name_full 'Dalton Trans.'
_journal_paper_doi 10.1039/C7DT02098H
_journal_year 2017
_chemical_formula_moiety '2(C H7 N4), C6 N10 O8'
_chemical_formula_sum 'C8 H14 N18 O8'
_chemical_formula_weight 490.37
_chemical_name_systematic
; 
 ? 
;
_space_group_IT_number 15
_symmetry_cell_setting monoclinic
_symmetry_space_group_name_Hall '-C 2yc'
_symmetry_space_group_name_H-M 'C 1 2/c 1'
_atom_sites_solution_hydrogens geom
_atom_sites_solution_primary direct
_atom_sites_solution_secondary difmap
_audit_creation_method SHELXL-97
_audit_update_record
;
2016-05-03 deposited with the CCDC.
2017-09-19 downloaded from the CCDC.
;
_cell_angle_alpha 90.00
_cell_angle_beta 129.579(3)
_cell_angle_gamma 90.00
_cell_formula_units_Z 4
_cell_length_a 21.716(2)
_cell_length_b 6.6158(6)
_cell_length_c 16.972(2)
_cell_measurement_reflns_used 1323
_cell_measurement_temperature 173(2)
_cell_measurement_theta_max 24.57
_cell_measurement_theta_min 3.11
_cell_volume 1879.3(3)
_computing_structure_refinement 'SHELXL-97 (Sheldrick, 2008)'
_computing_structure_solution 'SHELXS-97 (Sheldrick, 2008)'
_diffrn_ambient_temperature 173(2)
_diffrn_measured_fraction_theta_full 0.985
_diffrn_measured_fraction_theta_max 0.985
_diffrn_measurement_device_type 'PHOTON100 CMOS detector'
_diffrn_measurement_method 'omega scan'
_diffrn_radiation_monochromator 'TRIUMPH curved crystal monochromator'
_diffrn_radiation_source 'fine-focus sealed tube'
_diffrn_radiation_type MoK\a
_diffrn_radiation_wavelength 0.71073
_diffrn_reflns_av_R_equivalents 0.0559
_diffrn_reflns_av_sigmaI/netI 0.0513
_diffrn_reflns_limit_h_max 26
_diffrn_reflns_limit_h_min -26
_diffrn_reflns_limit_k_max 7
_diffrn_reflns_limit_k_min -7
_diffrn_reflns_limit_l_max 20
_diffrn_reflns_limit_l_min -20
_diffrn_reflns_number 5715
_diffrn_reflns_theta_full 25.38
_diffrn_reflns_theta_max 25.38
_diffrn_reflns_theta_min 3.11
_exptl_absorpt_coefficient_mu 0.152
_exptl_absorpt_correction_T_max 0.7452
_exptl_absorpt_correction_T_min 0.6587
_exptl_absorpt_correction_type multi-scan
_exptl_absorpt_process_details 'SADABS (Bruker, 2012)'
_exptl_crystal_density_diffrn 1.733
_exptl_crystal_density_method 'not measured'
_exptl_crystal_description block
_exptl_crystal_F_000 1008
_exptl_crystal_size_max 0.26
_exptl_crystal_size_mid 0.24
_exptl_crystal_size_min 0.19
_refine_diff_density_max 0.215
_refine_diff_density_min -0.227
_refine_diff_density_rms 0.050
_refine_ls_extinction_method none
_refine_ls_goodness_of_fit_ref 1.024
_refine_ls_hydrogen_treatment mixed
_refine_ls_matrix_type full
_refine_ls_number_parameters 175
_refine_ls_number_reflns 1701
_refine_ls_number_restraints 16
_refine_ls_restrained_S_all 1.023
_refine_ls_R_factor_all 0.0742
_refine_ls_R_factor_gt 0.0392
_refine_ls_shift/su_max 0.000
_refine_ls_shift/su_mean 0.000
_refine_ls_structure_factor_coef Fsqd
_refine_ls_weighting_details 'calc w=1/[\s^2^(Fo^2^)+(0.0426P)^2^+0.0000P] where P=(Fo^2^+2Fc^2^)/3'
_refine_ls_weighting_scheme calc
_refine_ls_wR_factor_gt 0.0783
_refine_ls_wR_factor_ref 0.0899
_reflns_number_gt 1187
_reflns_number_total 1701
_reflns_threshold_expression >2sigma(I)
_cod_data_source_file c7dt02098h2.cif
_cod_data_source_block 1_CCDC3
_cod_depositor_comments
;
The following automatic conversions were performed:

'_symmetry_cell_setting' value 'Monoclinic' changed to 'monoclinic'
according to
/home/data/users/saulius/crontab/automatic-downloads/rss-feeds/RSC/lib/dictionaries/cif_core.dic
dictionary named 'cif_core.dic' version 2.4.2 from 2011-04-26.

Automatic conversion script
Id: cif_fix_values 4973 2017-02-22 13:04:09Z antanas 
;
_cod_original_cell_volume 1879.4(3)
_cod_original_sg_symbol_Hall '-C 2yc  '
_cod_original_sg_symbol_H-M 'C2/c  '
_cod_database_code 7044289

loop_
_symmetry_equiv_pos_as_xyz
'x, y, z'
'-x, y, -z+1/2'
'x+1/2, y+1/2, z'
'-x+1/2, y+1/2, -z+1/2'
'-x, -y, -z'
'x, -y, z-1/2'
'-x+1/2, -y+1/2, -z'
'x+1/2, -y+1/2, z-1/2'

loop_
_atom_site_label
_atom_site_type_symbol
_atom_site_fract_x
_atom_site_fract_y
_atom_site_fract_z
_atom_site_U_iso_or_equiv
_atom_site_adp_type
_atom_site_occupancy
_atom_site_symmetry_multiplicity
_atom_site_calc_flag
_atom_site_refinement_flags
C1 C -0.02513(12) 0.5858(3) 0.15941(16) 0.0167(5) Uani 1 1 d .
C2 C 0.01397(13) 0.7460(3) 0.05602(17) 0.0187(5) Uani 1 1 d .
C3 C -0.03983(12) 0.6472(3) 0.06567(16) 0.0169(5) Uani 1 1 d .
C4 C 0.18019(13) 0.9371(3) -0.00724(17) 0.0183(5) Uani 1 1 d .
N1 N -0.08043(11) 0.5937(2) 0.16525(14) 0.0192(4) Uani 1 1 d .
N2 N -0.02221(11) 0.7625(2) -0.04156(14) 0.0245(5) Uani 1 1 d .
N3 N -0.10724(11) 0.6070(3) -0.02428(15) 0.0246(5) Uani 1 1 d .
N4 N 0.09324(11) 0.8049(3) 0.12602(14) 0.0211(4) Uani 1 1 d .
N5 N 0.11083(11) 0.9029(3) 0.20576(14) 0.0208(4) Uani 1 1 d .
N6 N 0.23357(12) 1.0011(3) -0.01513(16) 0.0231(5) Uani 1 1 d D
H6A H 0.2194(13) 1.017(3) -0.0772(12) 0.028 Uiso 1 1 d D
H6B H 0.2830(10) 1.017(3) 0.0412(13) 0.028 Uiso 1 1 d D
N7 N 0.20071(11) 0.9073(3) 0.08432(15) 0.0247(5) Uani 1 1 d D
H7 H 0.1660(12) 0.863(3) 0.0904(17) 0.030 Uiso 1 1 d D
N8 N 0.28055(13) 0.9412(3) 0.17177(17) 0.0349(5) Uani 1 1 d D
H8A H 0.2782(15) 1.038(3) 0.2059(17) 0.042 Uiso 1 1 d D
H8B H 0.2984(14) 0.819(3) 0.2036(17) 0.042 Uiso 1 1 d D
N9 N 0.10564(12) 0.8975(3) -0.09077(15) 0.0245(5) Uani 1 1 d D
H9A H 0.0917(14) 0.936(3) -0.1493(19) 0.029 Uiso 1 1 d .
H9B H 0.0693(12) 0.875(3) -0.0844(18) 0.029 Uiso 1 1 d D
O1 O -0.05091(9) 0.5214(2) 0.26507(11) 0.0217(4) Uani 1 1 d .
O2 O -0.09786(9) 0.6778(2) -0.09283(12) 0.0287(4) Uani 1 1 d .
O3 O 0.05877(9) 0.9456(2) 0.21443(11) 0.0222(4) Uani 1 1 d .
O4 O 0.18218(9) 0.9560(2) 0.27305(12) 0.0304(4) Uani 1 1 d .

loop_
_atom_site_aniso_label
_atom_site_aniso_U_11
_atom_site_aniso_U_22
_atom_site_aniso_U_33
_atom_site_aniso_U_23
_atom_site_aniso_U_13
_atom_site_aniso_U_12
C1 0.0140(12) 0.0153(10) 0.0170(13) -0.0028(9) 0.0081(11) -0.0017(9)
C2 0.0222(13) 0.0172(11) 0.0186(14) -0.0016(9) 0.0138(12) 0.0017(9)
C3 0.0164(12) 0.0186(11) 0.0127(13) -0.0030(9) 0.0080(11) 0.0009(9)
C4 0.0162(12) 0.0178(11) 0.0197(14) 0.0024(9) 0.0109(11) 0.0034(9)
N1 0.0168(10) 0.0261(10) 0.0126(11) -0.0006(8) 0.0084(9) -0.0028(8)
N2 0.0294(12) 0.0234(10) 0.0199(12) -0.0026(8) 0.0152(10) -0.0036(8)
N3 0.0268(12) 0.0271(11) 0.0194(12) 0.0002(8) 0.0145(10) 0.0016(8)
N4 0.0239(11) 0.0259(10) 0.0188(11) -0.0047(8) 0.0161(10) -0.0029(8)
N5 0.0182(11) 0.0239(10) 0.0194(12) -0.0001(8) 0.0115(10) -0.0028(8)
N6 0.0202(11) 0.0308(11) 0.0193(12) 0.0034(9) 0.0130(10) -0.0012(9)
N7 0.0156(11) 0.0399(12) 0.0172(12) 0.0012(9) 0.0097(10) -0.0054(9)
N8 0.0233(12) 0.0534(14) 0.0206(13) -0.0009(10) 0.0105(11) -0.0083(11)
N9 0.0175(12) 0.0348(12) 0.0178(12) 0.0039(9) 0.0097(10) -0.0001(9)
O1 0.0197(9) 0.0307(9) 0.0150(9) -0.0006(7) 0.0112(8) -0.0057(7)
O2 0.0319(10) 0.0316(9) 0.0167(9) -0.0008(7) 0.0127(9) -0.0009(8)
O3 0.0213(9) 0.0290(9) 0.0210(10) -0.0021(7) 0.0157(8) 0.0012(7)
O4 0.0184(9) 0.0432(10) 0.0247(11) -0.0069(8) 0.0115(9) -0.0084(8)

loop_
_atom_type_symbol
_atom_type_description
_atom_type_scat_dispersion_real
_atom_type_scat_dispersion_imag
_atom_type_scat_source
C C 0.0033 0.0016 'International Tables Vol C Tables 4.2.6.8 and 6.1.1.4'
H H 0.0000 0.0000 'International Tables Vol C Tables 4.2.6.8 and 6.1.1.4'
N N 0.0061 0.0033 'International Tables Vol C Tables 4.2.6.8 and 6.1.1.4'
O O 0.0106 0.0060 'International Tables Vol C Tables 4.2.6.8 and 6.1.1.4'

loop_
_geom_angle_atom_site_label_1
_geom_angle_atom_site_label_2
_geom_angle_atom_site_label_3
_geom_angle
_geom_angle_site_symmetry_1
_geom_angle_site_symmetry_3
N1 C1 O1 125.5(2) . 2
N1 C1 C3 120.7(2) . .
O1 C1 C3 113.76(17) 2 .
N2 C2 N4 118.52(18) . .
N2 C2 C3 107.82(19) . .
N4 C2 C3 133.4(2) . .
N3 C3 C2 110.35(19) . .
N3 C3 C1 121.35(19) . .
C2 C3 C1 128.25(19) . .
N6 C4 N7 120.3(2) . .
N6 C4 N9 120.4(2) . .
N7 C4 N9 119.3(2) . .
C1 N1 O1 109.89(17) . .
C2 N2 O2 105.94(16) . .
C3 N3 O2 104.99(17) . .
N5 N4 C2 114.04(17) . .
O4 N5 O3 120.65(18) . .
O4 N5 N4 117.01(17) . .
O3 N5 N4 122.33(18) . .
C4 N6 H6A 119.5(14) . .
C4 N6 H6B 118.2(15) . .
H6A N6 H6B 122(2) . .
C4 N7 N8 118.63(19) . .
C4 N7 H7 121.0(15) . .
N8 N7 H7 120.3(15) . .
N7 N8 H8A 105.0(17) . .
N7 N8 H8B 104.9(16) . .
H8A N8 H8B 116(2) . .
C4 N9 H9A 117.4(16) . .
C4 N9 H9B 118.9(16) . .
H9A N9 H9B 120(2) . .
C1 O1 N1 111.27(14) 2 .
N3 O2 N2 110.90(15) . .

loop_
_geom_bond_atom_site_label_1
_geom_bond_atom_site_label_2
_geom_bond_distance
_geom_bond_site_symmetry_2
C1 N1 1.267(3) .
C1 O1 1.362(2) 2
C1 C3 1.467(3) .
C2 N2 1.309(3) .
C2 N4 1.386(3) .
C2 C3 1.436(3) .
C3 N3 1.302(3) .
C4 N6 1.319(3) .
C4 N7 1.330(3) .
C4 N9 1.332(3) .
N1 O1 1.458(2) .
N2 O2 1.396(2) .
N3 O2 1.384(2) .
N4 N5 1.319(2) .
N5 O4 1.254(2) .
N5 O3 1.262(2) .
N6 H6A 0.897(14) .
N6 H6B 0.877(15) .
N7 N8 1.407(3) .
N7 H7 0.875(15) .
N8 H8A 0.886(14) .
N8 H8B 0.910(15) .
N9 H9A 0.87(2) .
N9 H9B 0.876(15) .
O1 C1 1.362(2) 2
